data_1575281
loop_
_publ_author_name
'Pal, Prasanta'
'Bulgarevich, Kirill'
'Hanaki, Ryota'
'Kawabata, Kohsuke'
'Takimiya, Kazuo'

_publ_section_title
;
 Extension of the &#x3c0;-conjugated core of methylchalcogenolated
 polycyclic aromatic hydrocarbons: synthesis and characterization of
 1,4,7,10-tetrakis(methylthio)- and tetramethoxy-coronene.
;
_journal_issue 34
_journal_name_full 'Chemical science'
_journal_page_first 15368
_journal_page_last 15377
_journal_paper_doi 10.1039/d5sc03215f
_journal_volume 16
_journal_year 2025
_chemical_formula_moiety 'C28 H20 O4'
_chemical_formula_sum 'C28 H20 O4'
_chemical_formula_weight 420.44
_space_group_crystal_system monoclinic
_space_group_IT_number 14
_space_group_name_Hall '-P 2yn'
_space_group_name_H-M_alt 'P 1 21/n 1'
_atom_sites_solution_hydrogens geom
_atom_sites_solution_primary dual
_audit_creation_date 2024-10-22
_audit_creation_method
;
Olex2 1.5-ac6-020
(compiled 2024.02.14 svn.r2f8d729c for Rigaku Oxford Diffraction, GUI svn.r6966)
;
_audit_update_record
;
2025-04-25 deposited with the CCDC.	2025-07-31 downloaded from the CCDC.
;
_cell_angle_alpha 90
_cell_angle_beta 102.816(3)
_cell_angle_gamma 90
_cell_formula_units_Z 4
_cell_length_a 10.9191(4)
_cell_length_b 13.1598(6)
_cell_length_c 13.7566(5)
_cell_measurement_reflns_used 3234
_cell_measurement_temperature 300(2)
_cell_measurement_theta_max 74.9640
_cell_measurement_theta_min 4.6470
_cell_volume 1927.48(13)
_computing_cell_refinement 'CrysAlisPro 1.171.43.136a (Rigaku OD, 2024)'
_computing_data_collection 'CrysAlisPro 1.171.43.136a (Rigaku OD, 2024)'
_computing_data_reduction 'CrysAlisPro 1.171.43.136a (Rigaku OD, 2024)'
_computing_molecular_graphics 'Olex2 1.5-ac6-020 (Dolomanov et al., 2009)'
_computing_publication_material 'Olex2 1.5-ac6-020 (Dolomanov et al., 2009)'
_computing_structure_refinement 'SHELXL 2018/3 (Sheldrick, 2015)'
_computing_structure_solution 'SHELXT  (Sheldrick, 2015)'
_diffrn_ambient_temperature 300(2)
_diffrn_detector 'Hybrid Pixel Array Detector'
_diffrn_detector_area_resol_mean 10.0000
_diffrn_detector_type HyPix
_diffrn_measured_fraction_theta_full 0.999
_diffrn_measured_fraction_theta_max 0.957
_diffrn_measurement_details
;
List of Runs (angles in degrees, time in seconds):

  # Type    Start    End  Width  t~exp~   \w     \q     \k     \f   Frames
#--------------------------------------------------------------------------
  1  \w   -120.00 -32.00   0.50    0.80    --  -47.91 -66.00 -80.00  176
  2  \w    -64.00  24.00   0.50    0.80    --  -47.91  66.00  53.00  176
  3  \w    -23.00  64.00   0.50    0.80    --   47.91 -66.00 -80.00  174
  4  \w    -81.00 -25.00   0.50    2.00    --  -97.00  66.00  53.00  112
  5  \w   -169.00 -81.00   0.50    2.00    --  -97.00 -66.00 -80.00  176
  6  \w     89.00 175.00   0.50    2.00    --  104.77  66.00  53.00  172
  7  \w     33.00  76.00   0.50    2.00    --  104.77 -66.00 -80.00   86
  8  \w     89.00 175.00   0.50    2.00    --  104.77  66.00  53.00  172
  9  \w    -24.00  27.00   0.50    0.80    --   47.91 -19.00 120.00  102
 10  \w     32.00 120.00   0.50    0.80    --   47.91  66.00  53.00  176
 11  \w    -24.00  27.00   0.50    0.80    --   47.91 -19.00 -90.00  102
 12  \w   -169.00 -89.00   0.50    2.00    --  -97.00 -37.00 150.00  160
 13  \w    -68.00 -25.00   0.50    2.00    --  -97.00  57.00-120.00   86
 14  \w   -104.00 -25.00   0.50    2.00    --  -97.00  77.00-120.00  158
 15  \w     33.00  63.00   0.50    2.00    --  104.77 -57.00-180.00   60
 16  \w     35.00 106.00   0.50    2.00    --  104.77 -99.00   0.00  142
 17  \w     92.00 175.00   0.50    2.00    --  104.77  57.00 -30.00  166
 18  \w     33.00  63.00   0.50    2.00    --  104.77 -57.00   0.00   60
 19  \w     97.00 175.00   0.50    2.00    --  104.77  37.00  90.00  156
 20  \w     97.00 175.00   0.50    2.00    --  104.77  37.00   0.00  156
 21  \w     33.00  63.00   0.50    2.00    --  104.77 -57.00 150.00   60
 22  \w     33.00  63.00   0.50    2.00    --  104.77 -57.00 -60.00   60
 23  \w   -120.00 -77.00   0.50    0.80    --  -47.91 -57.00-180.00   86
;
_diffrn_measurement_device 'four-circle diffractometer'
_diffrn_measurement_device_type 'ROD, Synergy Custom DW system, HyPix'
_diffrn_measurement_method '\w scans'
_diffrn_orient_matrix_type 'CrysAlisPro convention (1999,Acta A55,543-557)'
_diffrn_orient_matrix_UB_11 0.0244663000
_diffrn_orient_matrix_UB_12 0.0884539000
_diffrn_orient_matrix_UB_13 0.0750757000
_diffrn_orient_matrix_UB_21 -0.1264019000
_diffrn_orient_matrix_UB_22 -0.0213754000
_diffrn_orient_matrix_UB_23 0.0283430000
_diffrn_orient_matrix_UB_31 0.0660754000
_diffrn_orient_matrix_UB_32 -0.0736265000
_diffrn_orient_matrix_UB_33 0.0821447000
_diffrn_radiation_monochromator mirror
_diffrn_radiation_probe x-ray
_diffrn_radiation_type 'Cu K\a'
_diffrn_radiation_wavelength 1.54184
_diffrn_reflns_av_R_equivalents 0.0704
_diffrn_reflns_av_unetI/netI 0.0531
_diffrn_reflns_Laue_measured_fraction_full 0.999
_diffrn_reflns_Laue_measured_fraction_max 0.957
_diffrn_reflns_limit_h_max 13
_diffrn_reflns_limit_h_min -13
_diffrn_reflns_limit_k_max 15
_diffrn_reflns_limit_k_min -16
_diffrn_reflns_limit_l_max 17
_diffrn_reflns_limit_l_min -17
_diffrn_reflns_number 20840
_diffrn_reflns_point_group_measured_fraction_full 0.999
_diffrn_reflns_point_group_measured_fraction_max 0.957
_diffrn_reflns_theta_full 67.684
_diffrn_reflns_theta_max 77.915
_diffrn_reflns_theta_min 4.695
_diffrn_source 'Rotating-anode X-ray tube'
_diffrn_source_type 'Rigaku (Cu) X-ray Source'
_exptl_absorpt_coefficient_mu 0.777
_exptl_absorpt_correction_T_max 1.00000
_exptl_absorpt_correction_T_min 0.69107
_exptl_absorpt_correction_type multi-scan
_exptl_absorpt_process_details
;
CrysAlisPro 1.171.43.136a (Rigaku Oxford Diffraction, 2024)
Empirical absorption correction using spherical harmonics,
implemented in SCALE3 ABSPACK scaling algorithm.
;
_exptl_crystal_colour yellow
_exptl_crystal_colour_primary yellow
_exptl_crystal_density_diffrn 1.449
_exptl_crystal_description block
_exptl_crystal_F_000 880
_refine_diff_density_max 0.151
_refine_diff_density_min -0.205
_refine_diff_density_rms 0.047
_refine_ls_extinction_method none
_refine_ls_goodness_of_fit_ref 1.035
_refine_ls_hydrogen_treatment constr
_refine_ls_matrix_type full
_refine_ls_number_parameters 293
_refine_ls_number_reflns 3939
_refine_ls_number_restraints 0
_refine_ls_restrained_S_all 1.035
_refine_ls_R_factor_all 0.1170
_refine_ls_R_factor_gt 0.0602
_refine_ls_shift/su_max 0.000
_refine_ls_shift/su_mean 0.000
_refine_ls_structure_factor_coef Fsqd
_refine_ls_weighting_details 'w=1/[\s^2^(Fo^2^)+(0.0689P)^2^+0.2594P] where P=(Fo^2^+2Fc^2^)/3'
_refine_ls_weighting_scheme calc
_refine_ls_wR_factor_gt 0.1348
_refine_ls_wR_factor_ref 0.1585
_reflns_Friedel_coverage 0.000
_reflns_number_gt 2253
_reflns_number_total 3939
_reflns_threshold_expression 'I > 2\s(I)'
_cod_data_source_file d5sc03215f2.cif
_cod_data_source_block 241022_mo-coronene_block_300k_auto
_cod_depositor_comments 'Adding full bibliography for 1575279--1575293.cif.'
_cod_original_cell_volume 1927.47(13)
_cod_database_code 1575281
_shelx_shelxl_version_number 2018/3
_chemical_oxdiff_formula CHO
_shelx_space_group_comment
;
The symmetry employed for this shelxl refinement is uniquely defined
by the following loop, which should always be used as a source of
symmetry information in preference to the above space-group names.
They are only intended as comments.
;
_olex2_refinement_description
;
1. Fixed Uiso
 At 1.2 times of:
  All C(H) groups
 At 1.5 times of:
  All C(H,H,H) groups
2.a Aromatic/amide H refined with riding coordinates:
 C12(H12), C20(H20), C17(H17), C26(H26), C11(H11), C22(H22), C19(H19), C6(H6)
2.b Idealised Me refined as rotating group:
 C24(H24A,H24B,H24C), C30(H30A,H30B,H30C), C28(H28A,H28B,H28C), C32(H32A,H32B,
 H32C)
;
_olex2_submission_special_instructions 'No special instructions were received'
_oxdiff_exptl_absorpt_empirical_details
;
Empirical correction (ABSPACK) includes:
- Absorption correction using spherical harmonics
- Frame scaling
;
_oxdiff_exptl_absorpt_empirical_full_max 2.189
_oxdiff_exptl_absorpt_empirical_full_min 0.516

loop_
_space_group_symop_operation_xyz
'x, y, z'
'-x+1/2, y+1/2, -z+1/2'
'-x, -y, -z'
'x-1/2, -y-1/2, z-1/2'

loop_
_atom_site_label
_atom_site_type_symbol
_atom_site_fract_x
_atom_site_fract_y
_atom_site_fract_z
_atom_site_U_iso_or_equiv
_atom_site_adp_type
_atom_site_occupancy
_atom_site_site_symmetry_order
_atom_site_calc_flag
_atom_site_refinement_flags_posn
_atom_site_refinement_flags_adp
_atom_site_refinement_flags_occupancy
_atom_site_disorder_assembly
_atom_site_disorder_group
C8 C 0.9668(2) 0.20862(19) 0.01339(16) 0.0383(6) Uani 1 1 d . . . . .
C2 C 1.1312(2) 0.09594(19) 0.10813(16) 0.0364(6) Uani 1 1 d . . . . .
C4 C 1.1905(2) 0.24609(19) 0.02322(17) 0.0423(6) Uani 1 1 d . . . . .
C3 C 1.0965(2) 0.18327(19) 0.04819(16) 0.0385(6) Uani 1 1 d . . . . .
C13 C 0.8128(2) -0.00360(19) 0.12576(17) 0.0399(6) Uani 1 1 d . . . . .
C14 C 0.9063(2) 0.05794(19) 0.09911(16) 0.0380(6) Uani 1 1 d . . . . .
C12 C 0.6849(2) 0.0238(2) 0.09050(17) 0.0448(6) Uani 1 1 d . . . . .
H12 H 0.622495 -0.016659 0.106694 0.054 Uiso 1 1 calc R U . . .
O31 O 1.41648(15) -0.03823(14) 0.22792(13) 0.0535(5) Uani 1 1 d . . . . .
C20 C 1.3183(2) 0.2189(2) 0.05923(18) 0.0472(7) Uani 1 1 d . . . . .
H20 H 1.380811 0.259057 0.042756 0.057 Uiso 1 1 calc R U . . .
C15 C 1.03628(19) 0.03256(19) 0.13319(16) 0.0377(6) Uani 1 1 d . . . . .
C9 C 0.8722(2) 0.14573(19) 0.03972(16) 0.0376(6) Uani 1 1 d . . . . .
C17 C 1.2000(2) -0.0774(2) 0.22677(17) 0.0431(6) Uani 1 1 d . . . . .
H17 H 1.223468 -0.134271 0.266649 0.052 Uiso 1 1 calc R U . . .
O23 O 0.75517(15) -0.14614(14) 0.20822(13) 0.0533(5) Uani 1 1 d . . . . .
C1 C 1.2593(2) 0.07100(19) 0.14279(16) 0.0387(6) Uani 1 1 d . . . . .
C26 C 0.8028(2) 0.3220(2) -0.07576(18) 0.0461(6) Uani 1 1 d . . . . .
H26 H 0.779325 0.379531 -0.114707 0.055 Uiso 1 1 calc R U . . .
C10 C 0.7437(2) 0.1719(2) 0.00757(16) 0.0403(6) Uani 1 1 d . . . . .
C18 C 1.2902(2) -0.0180(2) 0.20104(17) 0.0422(6) Uani 1 1 d . . . . .
C11 C 0.6519(2) 0.1076(2) 0.03389(18) 0.0456(6) Uani 1 1 d . . . . .
H11 H 0.567249 0.123415 0.011735 0.055 Uiso 1 1 calc R U . . .
C22 C 0.9761(2) -0.1148(2) 0.21978(17) 0.0449(6) Uani 1 1 d . . . . .
H22 H 0.998669 -0.171630 0.259937 0.054 Uiso 1 1 calc R U . . .
O27 O 0.58744(15) 0.28539(16) -0.06927(14) 0.0595(5) Uani 1 1 d . . . . .
O29 O 1.24890(16) 0.38989(15) -0.05700(14) 0.0579(5) Uani 1 1 d . . . . .
C16 C 1.0705(2) -0.05333(19) 0.19336(16) 0.0399(6) Uani 1 1 d . . . . .
C19 C 1.3510(2) 0.1360(2) 0.11689(18) 0.0450(6) Uani 1 1 d . . . . .
H19 H 1.435637 0.121024 0.140253 0.054 Uiso 1 1 calc R U . . .
C6 C 1.0273(2) 0.3575(2) -0.07009(18) 0.0473(6) Uani 1 1 d . . . . .
H6 H 1.004768 0.414882 -0.109518 0.057 Uiso 1 1 calc R U . . .
C7 C 0.9325(2) 0.2954(2) -0.04501(17) 0.0414(6) Uani 1 1 d . . . . .
C25 C 0.7134(2) 0.2634(2) -0.04822(17) 0.0460(6) Uani 1 1 d . . . . .
C21 C 0.8517(2) -0.0907(2) 0.18629(17) 0.0427(6) Uani 1 1 d . . . . .
C5 C 1.1517(2) 0.3337(2) -0.03662(18) 0.0453(6) Uani 1 1 d . . . . .
C24 C 0.7875(3) -0.2319(2) 0.2703(2) 0.0623(8) Uani 1 1 d . . . . .
H24A H 0.835712 -0.278320 0.239905 0.093 Uiso 1 1 calc R U . . .
H24B H 0.712428 -0.264990 0.279186 0.093 Uiso 1 1 calc R U . . .
H24C H 0.836458 -0.210761 0.333894 0.093 Uiso 1 1 calc R U . . .
C30 C 1.2185(3) 0.4790(2) -0.1148(2) 0.0623(8) Uani 1 1 d . . . . .
H30A H 1.166222 0.461734 -0.178402 0.094 Uiso 1 1 calc R U . . .
H30B H 1.294302 0.510479 -0.124457 0.094 Uiso 1 1 calc R U . . .
H30C H 1.174513 0.525403 -0.080840 0.094 Uiso 1 1 calc R U . . .
C28 C 0.5476(3) 0.3771(3) -0.1213(3) 0.0760(10) Uani 1 1 d . . . . .
H28A H 0.568708 0.375334 -0.185424 0.114 Uiso 1 1 calc R U . . .
H28B H 0.588756 0.433710 -0.083776 0.114 Uiso 1 1 calc R U . . .
H28C H 0.458288 0.384106 -0.129950 0.114 Uiso 1 1 calc R U . . .
C32 C 1.4538(2) -0.1303(2) 0.2799(2) 0.0608(8) Uani 1 1 d . . . . .
H32A H 1.405623 -0.185648 0.245354 0.091 Uiso 1 1 calc R U . . .
H32B H 1.439668 -0.125565 0.346157 0.091 Uiso 1 1 calc R U . . .
H32C H 1.541455 -0.142060 0.283261 0.091 Uiso 1 1 calc R U . . .

loop_
_atom_site_aniso_label
_atom_site_aniso_U_11
_atom_site_aniso_U_22
_atom_site_aniso_U_33
_atom_site_aniso_U_23
_atom_site_aniso_U_13
_atom_site_aniso_U_12
C8 0.0412(12) 0.0402(16) 0.0349(11) -0.0012(11) 0.0113(9) 0.0025(11)
C2 0.0404(12) 0.0360(15) 0.0341(11) -0.0035(11) 0.0112(9) 0.0008(10)
C4 0.0459(13) 0.0389(16) 0.0445(13) -0.0005(12) 0.0152(10) -0.0022(11)
C3 0.0412(12) 0.0396(16) 0.0361(11) -0.0036(11) 0.0118(9) -0.0009(11)
C13 0.0423(12) 0.0406(16) 0.0386(12) -0.0024(11) 0.0129(9) -0.0009(11)
C14 0.0407(12) 0.0395(16) 0.0359(11) -0.0032(11) 0.0135(9) -0.0008(10)
C12 0.0372(12) 0.0544(19) 0.0448(13) 0.0002(13) 0.0136(10) -0.0075(12)
O31 0.0392(9) 0.0557(13) 0.0639(11) 0.0144(10) 0.0075(7) 0.0046(8)
C20 0.0428(13) 0.0471(18) 0.0541(15) 0.0011(13) 0.0161(11) -0.0061(12)
C15 0.0390(12) 0.0398(16) 0.0359(11) -0.0031(11) 0.0114(9) -0.0003(11)
C9 0.0413(12) 0.0393(16) 0.0340(11) -0.0042(11) 0.0123(9) -0.0004(10)
C17 0.0472(14) 0.0408(17) 0.0417(13) 0.0057(12) 0.0108(10) 0.0039(11)
O23 0.0471(9) 0.0536(13) 0.0635(11) 0.0138(10) 0.0212(8) -0.0041(8)
C1 0.0407(12) 0.0386(16) 0.0382(12) -0.0026(11) 0.0119(9) -0.0004(10)
C26 0.0498(14) 0.0449(17) 0.0438(13) 0.0066(12) 0.0110(11) 0.0074(12)
C10 0.0407(12) 0.0463(17) 0.0346(11) -0.0032(11) 0.0098(9) 0.0020(11)
C18 0.0387(12) 0.0450(17) 0.0429(13) 0.0017(12) 0.0089(9) 0.0049(11)
C11 0.0380(12) 0.0547(18) 0.0450(13) -0.0010(13) 0.0110(10) 0.0002(12)
C22 0.0503(14) 0.0418(17) 0.0452(13) 0.0062(12) 0.0162(10) -0.0004(12)
O27 0.0425(9) 0.0689(15) 0.0673(12) 0.0205(11) 0.0126(8) 0.0154(9)
O29 0.0497(10) 0.0497(13) 0.0775(13) 0.0199(11) 0.0212(9) -0.0042(9)
C16 0.0441(13) 0.0388(16) 0.0388(12) -0.0004(12) 0.0138(9) 0.0013(11)
C19 0.0372(12) 0.0481(18) 0.0505(14) 0.0015(13) 0.0113(10) -0.0003(11)
C6 0.0502(14) 0.0445(18) 0.0490(14) 0.0099(13) 0.0148(11) 0.0033(12)
C7 0.0455(12) 0.0400(16) 0.0406(12) -0.0016(12) 0.0132(10) 0.0024(11)
C25 0.0412(13) 0.0554(19) 0.0413(13) 0.0008(13) 0.0093(10) 0.0068(12)
C21 0.0455(13) 0.0434(17) 0.0431(13) -0.0010(12) 0.0185(10) -0.0048(11)
C5 0.0494(14) 0.0415(17) 0.0483(13) 0.0022(13) 0.0177(11) -0.0022(12)
C24 0.0646(17) 0.056(2) 0.0722(19) 0.0177(17) 0.0275(14) -0.0017(15)
C30 0.0620(17) 0.050(2) 0.0787(19) 0.0160(17) 0.0229(14) -0.0032(15)
C28 0.0514(16) 0.085(3) 0.090(2) 0.028(2) 0.0120(15) 0.0208(16)
C32 0.0471(15) 0.058(2) 0.0742(19) 0.0119(16) 0.0058(13) 0.0079(14)

loop_
_atom_type_symbol
_atom_type_description
_atom_type_scat_dispersion_real
_atom_type_scat_dispersion_imag
_atom_type_scat_source
C C 0.0181 0.0091 'International Tables Vol C Tables 4.2.6.8 and 6.1.1.4'
H H 0.0000 0.0000 'International Tables Vol C Tables 4.2.6.8 and 6.1.1.4'
O O 0.0492 0.0322 'International Tables Vol C Tables 4.2.6.8 and 6.1.1.4'

loop_
_citation_id
_citation_doi
_citation_year
1 10.1039/D5SC03215F 2025

loop_
_geom_angle_atom_site_label_1
_geom_angle_atom_site_label_2
_geom_angle_atom_site_label_3
_geom_angle
_geom_angle_site_symmetry_1
_geom_angle_site_symmetry_3
_geom_angle_publ_flag
C3 C8 C9 119.8(2) . . ?
C7 C8 C3 120.1(2) . . ?
C7 C8 C9 120.0(2) . . ?
C3 C2 C15 119.9(2) . . ?
C1 C2 C3 120.2(2) . . ?
C1 C2 C15 119.9(2) . . ?
C3 C4 C20 118.5(2) . . ?
C3 C4 C5 118.2(2) . . ?
C20 C4 C5 123.3(2) . . ?
C2 C3 C8 120.1(2) . . ?
C2 C3 C4 119.9(2) . . ?
C4 C3 C8 119.9(2) . . ?
C14 C13 C12 118.6(2) . . ?
C14 C13 C21 118.2(2) . . ?
C12 C13 C21 123.2(2) . . ?
C13 C14 C15 120.1(2) . . ?
C13 C14 C9 120.2(2) . . ?
C9 C14 C15 119.6(2) . . ?
C11 C12 C13 121.4(2) . . ?
C18 O31 C32 117.4(2) . . ?
C19 C20 C4 121.3(2) . . ?
C2 C15 C14 120.2(2) . . ?
C16 C15 C2 120.0(2) . . ?
C16 C15 C14 119.8(2) . . ?
C14 C9 C8 120.3(2) . . ?
C10 C9 C8 120.1(2) . . ?
C10 C9 C14 119.6(2) . . ?
C18 C17 C16 120.8(2) . . ?
C21 O23 C24 117.23(19) . . ?
C2 C1 C18 118.5(2) . . ?
C2 C1 C19 118.4(2) . . ?
C18 C1 C19 123.2(2) . . ?
C25 C26 C7 120.2(2) . . ?
C9 C10 C11 118.8(2) . . ?
C9 C10 C25 118.0(2) . . ?
C11 C10 C25 123.2(2) . . ?
O31 C18 C1 114.3(2) . . ?
C17 C18 O31 124.0(2) . . ?
C17 C18 C1 121.7(2) . . ?
C12 C11 C10 121.3(2) . . ?
C21 C22 C16 120.2(2) . . ?
C25 O27 C28 117.8(2) . . ?
C5 O29 C30 117.8(2) . . ?
C15 C16 C17 119.0(2) . . ?
C15 C16 C22 119.8(2) . . ?
C22 C16 C17 121.1(2) . . ?
C20 C19 C1 121.7(2) . . ?
C5 C6 C7 120.5(2) . . ?
C8 C7 C26 119.5(2) . . ?
C8 C7 C6 119.5(2) . . ?
C6 C7 C26 121.0(2) . . ?
C26 C25 C10 122.2(2) . . ?
C26 C25 O27 124.6(2) . . ?
O27 C25 C10 113.2(2) . . ?
O23 C21 C13 114.4(2) . . ?
O23 C21 C22 123.8(2) . . ?
C22 C21 C13 121.8(2) . . ?
O29 C5 C4 114.2(2) . . ?
C6 C5 C4 121.7(2) . . ?
C6 C5 O29 124.1(2) . . ?

loop_
_geom_bond_atom_site_label_1
_geom_bond_atom_site_label_2
_geom_bond_distance
_geom_bond_site_symmetry_2
_geom_bond_publ_flag
C8 C3 1.430(3) . ?
C8 C9 1.432(3) . ?
C8 C7 1.398(3) . ?
C2 C3 1.416(3) . ?
C2 C15 1.431(3) . ?
C2 C1 1.412(3) . ?
C4 C3 1.418(3) . ?
C4 C20 1.419(3) . ?
C4 C5 1.425(4) . ?
C13 C14 1.414(3) . ?
C13 C12 1.420(3) . ?
C13 C21 1.425(4) . ?
C14 C15 1.432(3) . ?
C14 C9 1.416(3) . ?
C12 C11 1.351(4) . ?
O31 C18 1.372(3) . ?
O31 C32 1.420(3) . ?
C20 C19 1.350(4) . ?
C15 C16 1.402(3) . ?
C9 C10 1.416(3) . ?
C17 C18 1.363(3) . ?
C17 C16 1.422(3) . ?
O23 C21 1.370(3) . ?
O23 C24 1.412(3) . ?
C1 C18 1.417(3) . ?
C1 C19 1.421(3) . ?
C26 C7 1.429(3) . ?
C26 C25 1.362(3) . ?
C10 C11 1.419(3) . ?
C10 C25 1.427(3) . ?
C22 C16 1.419(3) . ?
C22 C21 1.371(3) . ?
O27 C25 1.372(3) . ?
O27 C28 1.421(3) . ?
O29 C5 1.373(3) . ?
O29 C30 1.415(3) . ?
C6 C7 1.421(3) . ?
C6 C5 1.371(3) . ?
